data_4338588
loop_
_publ_author_name
'Svitlyk, Volodymyr'
'Mozharivskyj, Yurij'

_publ_section_title
;
 High-Temperature Order-Disorder Transition in CoCr~2~Se~4~ and
 Trapping Co Disorder in Monoclinic CoCr~2~Se~4~: Structural
 Features of Cu~1-x~Co~x~Cr~2~Se~4~ Phases
;
_journal_coden_ASTM INOCAJ
_journal_issue 12
_journal_name_full 'Inorganic chemistry'
_journal_page_first 5296
_journal_page_last 5302
_journal_paper_doi 10.1021/ic900264x
_journal_volume 48
_journal_year 2009
_chemical_formula_moiety 'Co Cr2 Se4'
_chemical_formula_sum 'Co Cr2 Se4'
_chemical_formula_weight 478.77
_space_group_IT_number 12
_symmetry_cell_setting monoclinic
_symmetry_space_group_name_Hall '-C 2y'
_symmetry_space_group_name_H-M 'C 1 2/m 1'
_atom_sites_solution_primary direct
_atom_sites_solution_secondary difmap
_audit_creation_method SHELXL-97
_cell_angle_alpha 90.00
_cell_angle_beta 118.66(3)
_cell_angle_gamma 90.00
_cell_formula_units_Z 2
_cell_length_a 13.089(5)
_cell_length_b 3.5919(16)
_cell_length_c 6.223(2)
_cell_measurement_temperature 293(2)
_cell_volume 256.73(19)
_computing_cell_refinement X-Area
_computing_data_collection X-Area
_computing_data_reduction X-Red32
_computing_publication_material 'SHELXL-97 (Sheldrick, 1997)'
_computing_structure_refinement 'SHELXL-97 (Sheldrick, 1997)'
_computing_structure_solution 'SHELXS-97 (Sheldrick, 1990)'
_diffrn_ambient_temperature 293(2)
_diffrn_measured_fraction_theta_full 0.997
_diffrn_measured_fraction_theta_max 0.997
_diffrn_measurement_device_type 'STOE IPDSII'
_diffrn_measurement_method 'omega scan'
_diffrn_radiation_monochromator graphite
_diffrn_radiation_source 'fine-focus sealed tube'
_diffrn_radiation_type MoK\a
_diffrn_radiation_wavelength 0.71073
_diffrn_reflns_av_R_equivalents 0.0694
_diffrn_reflns_av_sigmaI/netI 0.0525
_diffrn_reflns_limit_h_max 17
_diffrn_reflns_limit_h_min -14
_diffrn_reflns_limit_k_max 4
_diffrn_reflns_limit_k_min -4
_diffrn_reflns_limit_l_max 8
_diffrn_reflns_limit_l_min -8
_diffrn_reflns_number 1227
_diffrn_reflns_theta_full 28.88
_diffrn_reflns_theta_max 28.88
_diffrn_reflns_theta_min 3.55
_exptl_absorpt_coefficient_mu 35.532
_exptl_absorpt_correction_T_max 0.3637
_exptl_absorpt_correction_T_min 0.0977
_exptl_absorpt_correction_type numerical
_exptl_absorpt_process_details X-Red
_exptl_crystal_colour silver
_exptl_crystal_density_diffrn 6.194
_exptl_crystal_density_method 'not measured'
_exptl_crystal_description plate
_exptl_crystal_F_000 422
_exptl_crystal_size_max 0.098
_exptl_crystal_size_mid 0.057
_exptl_crystal_size_min 0.037
_refine_diff_density_max 2.885
_refine_diff_density_min -2.578
_refine_diff_density_rms 0.501
_refine_ls_extinction_coef 0.008(4)
_refine_ls_extinction_expression Fc^*^=kFc[1+0.001xFc^2^\l^3^/sin(2\q)]^-1/4^
_refine_ls_extinction_method SHELXL
_refine_ls_goodness_of_fit_ref 1.145
_refine_ls_matrix_type full
_refine_ls_number_parameters 25
_refine_ls_number_reflns 391
_refine_ls_number_restraints 0
_refine_ls_restrained_S_all 1.145
_refine_ls_R_factor_all 0.0924
_refine_ls_R_factor_gt 0.0723
_refine_ls_shift/su_max 0.000
_refine_ls_shift/su_mean 0.000
_refine_ls_structure_factor_coef Fsqd
_refine_ls_weighting_details 'calc w=1/[\s^2^(Fo^2^)+(0.1165P)^2^+1.0872P] where P=(Fo^2^+2Fc^2^)/3'
_refine_ls_weighting_scheme calc
_refine_ls_wR_factor_gt 0.2039
_refine_ls_wR_factor_ref 0.2190
_reflns_number_gt 270
_reflns_number_total 391
_reflns_threshold_expression >2sigma(I)
_cod_data_source_file ic900264x_si_002.cif
_cod_data_source_block mozs086
_cod_depositor_comments
;
The following automatic conversions were performed:

'_symmetry_cell_setting' value 'Monoclinic' changed to 'monoclinic'
according to
/usr/data/users/saulius/automatic-downloads/retrospective/ACS/lib/dictionaries/cif_core.dic
dictionary named 'cif_core.dic' version 2.4.2 from 2011-04-26.

Automatic conversion script
Id: cif_fix_values 2281 2013-09-26 08:29:07Z andrius 
;
_cod_original_cell_volume 256.72(18)
_cod_original_sg_symbol_H-M C2/m
_cod_database_code 4338588

loop_
_symmetry_equiv_pos_as_xyz
'x, y, z'
'-x, y, -z'
'x+1/2, y+1/2, z'
'-x+1/2, y+1/2, -z'
'-x, -y, -z'
'x, -y, z'
'-x+1/2, -y+1/2, -z'
'x+1/2, -y+1/2, z'

loop_
_atom_site_label
_atom_site_type_symbol
_atom_site_fract_x
_atom_site_fract_y
_atom_site_fract_z
_atom_site_U_iso_or_equiv
_atom_site_adp_type
_atom_site_occupancy
_atom_site_symmetry_multiplicity
_atom_site_calc_flag
_atom_site_refinement_flags
Co1 Co 0.0000 0.0000 0.0000 0.0485(16) Uani 0.772(9) 4 d SP
Co2 Co 0.0000 0.5000 0.5000 0.0485(16) Uani 0.228(9) 4 d SP
Cr Cr 0.2540(3) 0.0000 0.2677(5) 0.0307(10) Uani 1 2 d S
Se1 Se 0.36939(18) 0.0000 0.0348(3) 0.0276(9) Uani 1 2 d S
Se2 Se 0.12152(18) 0.0000 0.4537(3) 0.0284(9) Uani 1 2 d S

loop_
_atom_site_aniso_label
_atom_site_aniso_U_11
_atom_site_aniso_U_22
_atom_site_aniso_U_33
_atom_site_aniso_U_23
_atom_site_aniso_U_13
_atom_site_aniso_U_12
Co1 0.062(4) 0.040(3) 0.041(3) 0.000 0.022(3) 0.000
Co2 0.062(4) 0.040(3) 0.041(3) 0.000 0.022(3) 0.000
Cr 0.042(2) 0.0293(17) 0.0209(15) 0.000 0.0148(13) 0.000
Se1 0.0426(14) 0.0197(11) 0.0235(12) 0.000 0.0182(9) 0.000
Se2 0.0437(15) 0.0217(11) 0.0220(11) 0.000 0.0176(9) 0.000

loop_
_atom_type_symbol
_atom_type_description
_atom_type_scat_dispersion_real
_atom_type_scat_dispersion_imag
_atom_type_scat_source
Cr Cr 0.3209 0.6236 'International Tables Vol C Tables 4.2.6.8 and 6.1.1.4'
Co Co 0.3494 0.9721 'International Tables Vol C Tables 4.2.6.8 and 6.1.1.4'
Se Se -0.0929 2.2259 'International Tables Vol C Tables 4.2.6.8 and 6.1.1.4'

loop_
_geom_angle_atom_site_label_1
_geom_angle_atom_site_label_2
_geom_angle_atom_site_label_3
_geom_angle
_geom_angle_site_symmetry_1
_geom_angle_site_symmetry_3
Se2 Co1 Se2 180.00(9) 5 .
Se2 Co1 Se1 90.37(5) 5 3_445
Se2 Co1 Se1 89.63(5) . 3_445
Se2 Co1 Se1 89.63(5) 5 7
Se2 Co1 Se1 90.37(5) . 7
Se1 Co1 Se1 180.00(7) 3_445 7
Se2 Co1 Se1 90.37(5) 5 3_455
Se2 Co1 Se1 89.63(5) . 3_455
Se1 Co1 Se1 89.13(7) 3_445 3_455
Se1 Co1 Se1 90.87(7) 7 3_455
Se2 Co1 Se1 89.63(5) 5 7_545
Se2 Co1 Se1 90.37(5) . 7_545
Se1 Co1 Se1 90.87(7) 3_445 7_545
Se1 Co1 Se1 89.13(7) 7 7_545
Se1 Co1 Se1 180.00(7) 3_455 7_545
Se2 Co1 Cr 54.49(7) 5 5
Se2 Co1 Cr 125.51(7) . 5
Se1 Co1 Cr 54.82(5) 3_445 5
Se1 Co1 Cr 125.18(5) 7 5
Se1 Co1 Cr 54.82(5) 3_455 5
Se1 Co1 Cr 125.18(5) 7_545 5
Se2 Co1 Cr 125.51(7) 5 .
Se2 Co1 Cr 54.49(7) . .
Se1 Co1 Cr 125.18(5) 3_445 .
Se1 Co1 Cr 54.82(5) 7 .
Se1 Co1 Cr 125.18(5) 3_455 .
Se1 Co1 Cr 54.82(5) 7_545 .
Cr Co1 Cr 180.00(7) 5 .
Se2 Co2 Se2 180.0 5_556 1_565
Se2 Co2 Se2 91.57(7) 5_556 5_566
Se2 Co2 Se2 88.43(7) 1_565 5_566
Se2 Co2 Se2 88.43(7) 5_556 .
Se2 Co2 Se2 91.57(7) 1_565 .
Se2 Co2 Se2 180.0 5_566 .
Se2 Co2 Se1 90.78(5) 5_556 3_455
Se2 Co2 Se1 89.22(5) 1_565 3_455
Se2 Co2 Se1 90.78(5) 5_566 3_455
Se2 Co2 Se1 89.22(5) . 3_455
Se2 Co2 Se1 89.22(5) 5_556 7_556
Se2 Co2 Se1 90.78(5) 1_565 7_556
Se2 Co2 Se1 89.22(5) 5_566 7_556
Se2 Co2 Se1 90.78(5) . 7_556
Se1 Co2 Se1 180.0 3_455 7_556
Se2 Co2 Cr 124.84(5) 5_556 7_556
Se2 Co2 Cr 55.16(5) 1_565 7_556
Se2 Co2 Cr 124.84(5) 5_566 7_556
Se2 Co2 Cr 55.16(5) . 7_556
Se1 Co2 Cr 123.87(7) 3_455 7_556
Se1 Co2 Cr 56.13(7) 7_556 7_556
Se2 Co2 Cr 55.16(5) 5_556 3_455
Se2 Co2 Cr 124.84(5) 1_565 3_455
Se2 Co2 Cr 55.16(5) 5_566 3_455
Se2 Co2 Cr 124.84(5) . 3_455
Se1 Co2 Cr 56.13(7) 3_455 3_455
Se1 Co2 Cr 123.87(7) 7_556 3_455
Cr Co2 Cr 180.00(10) 7_556 3_455
Se2 Cr Se2 92.55(12) 7_556 7_546
Se2 Cr Se2 92.58(10) 7_556 .
Se2 Cr Se2 92.58(10) 7_546 .
Se2 Cr Se1 176.71(13) 7_556 7_545
Se2 Cr Se1 88.69(6) 7_546 7_545
Se2 Cr Se1 90.41(11) . 7_545
Se2 Cr Se1 88.69(6) 7_556 7
Se2 Cr Se1 176.71(13) 7_546 7
Se2 Cr Se1 90.41(11) . 7
Se1 Cr Se1 89.91(11) 7_545 7
Se2 Cr Se1 91.61(11) 7_556 .
Se2 Cr Se1 91.61(11) 7_546 .
Se2 Cr Se1 173.95(14) . .
Se1 Cr Se1 85.31(9) 7_545 .
Se1 Cr Se1 85.31(9) 7 .
Se2 Cr Co2 55.84(8) 7_556 3_545
Se2 Cr Co2 55.84(8) 7_546 3_545
Se2 Cr Co2 129.41(11) . 3_545
Se1 Cr Co2 122.83(9) 7_545 3_545
Se1 Cr Co2 122.83(9) 7 3_545
Se1 Cr Co2 56.64(8) . 3_545
Se2 Cr Co1 125.75(9) 7_556 .
Se2 Cr Co1 125.75(9) 7_546 .
Se2 Cr Co1 53.98(8) . .
Se1 Cr Co1 55.38(7) 7_545 .
Se1 Cr Co1 55.38(7) 7 .
Se1 Cr Co1 119.97(11) . .
Co2 Cr Co1 176.61(10) 3_545 .
Cr Se1 Cr 89.91(11) 7_545 7
Cr Se1 Cr 94.69(9) 7_545 .
Cr Se1 Cr 94.69(9) 7 .
Cr Se1 Co1 130.25(9) 7_545 3
Cr Se1 Co1 69.79(7) 7 3
Cr Se1 Co1 130.61(4) . 3
Cr Se1 Co1 69.79(7) 7_545 3_545
Cr Se1 Co1 130.25(9) 7 3_545
Cr Se1 Co1 130.61(4) . 3_545
Co1 Se1 Co1 89.13(7) 3 3_545
Cr Se1 Co2 132.83(6) 7_545 3_545
Cr Se1 Co2 132.83(6) 7 3_545
Cr Se1 Co2 67.23(8) . 3_545
Co1 Se1 Co2 89.13(6) 3 3_545
Co1 Se1 Co2 89.13(6) 3_545 3_545
Cr Se2 Cr 92.55(12) 7_556 7_546
Cr Se2 Co1 129.79(6) 7_556 .
Cr Se2 Co1 129.79(6) 7_546 .
Cr Se2 Cr 87.42(10) 7_556 .
Cr Se2 Cr 87.42(10) 7_546 .
Co1 Se2 Cr 71.54(8) . .
Cr Se2 Co2 132.64(9) 7_556 1_545
Cr Se2 Co2 68.99(7) 7_546 1_545
Co1 Se2 Co2 92.00(6) . 1_545
Cr Se2 Co2 132.20(4) . 1_545
Cr Se2 Co2 68.99(7) 7_556 .
Cr Se2 Co2 132.64(9) 7_546 .
Co1 Se2 Co2 92.00(6) . .
Cr Se2 Co2 132.20(4) . .
Co2 Se2 Co2 91.57(7) 1_545 .

loop_
_geom_bond_atom_site_label_1
_geom_bond_atom_site_label_2
_geom_bond_distance
_geom_bond_site_symmetry_2
Co1 Se2 2.488(2) 5
Co1 Se2 2.488(2) .
Co1 Se1 2.5593(15) 3_445
Co1 Se1 2.5593(15) 7
Co1 Se1 2.5593(15) 3_455
Co1 Se1 2.5593(15) 7_545
Co1 Cr 2.918(3) 5
Co1 Cr 2.918(3) .
Co2 Se2 2.5057(15) 5_556
Co2 Se2 2.5057(15) 1_565
Co2 Se2 2.5057(15) 5_566
Co2 Se2 2.5057(15) .
Co2 Se1 2.560(2) 3_455
Co2 Se1 2.560(2) 7_556
Co2 Cr 2.827(3) 7_556
Co2 Cr 2.827(3) 3_455
Cr Se2 2.485(3) 7_556
Cr Se2 2.485(3) 7_546
Cr Se2 2.505(3) .
Cr Se1 2.542(3) 7_545
Cr Se1 2.542(3) 7
Cr Se1 2.545(3) .
Cr Co2 2.827(3) 3_545
Se1 Cr 2.542(3) 7_545
Se1 Cr 2.542(3) 7
Se1 Co1 2.5593(15) 3
Se1 Co1 2.5593(15) 3_545
Se1 Co2 2.560(2) 3_545
Se2 Cr 2.485(3) 7_556
Se2 Cr 2.485(3) 7_546
Se2 Co2 2.5057(15) 1_545
